data_4065828
loop_
_publ_author_name
'Kahnes, Marcel'
'G\"orls, Helmar'
'Gonz\'alez, Leticia'
'Westerhausen, Matthias'

_publ_section_title
;
 Synthesis and Catalytic Reactivity of
 Bis(alkylzinc)-hydride-di(2-pyridylmethyl)amides
;
_journal_issue 14
_journal_name_full Organometallics
_journal_page_first 3098
_journal_paper_doi 10.1021/om100153z
_journal_volume 29
_journal_year 2010
_chemical_formula_moiety 'C24 H43 N3 O Si2 Zn2'
_chemical_formula_sum 'C24 H43 N3 O Si2 Zn2'
_chemical_formula_weight 576.53
_chemical_name_systematic
; 
 ? 
;
_space_group_IT_number 2
_symmetry_cell_setting triclinic
_symmetry_space_group_name_Hall '-P 1'
_symmetry_space_group_name_H-M 'P -1'
_atom_sites_solution_hydrogens geom
_atom_sites_solution_primary direct
_atom_sites_solution_secondary difmap
_audit_creation_method SHELXL-97
_cell_angle_alpha 89.213(3)
_cell_angle_beta 88.402(3)
_cell_angle_gamma 84.352(3)
_cell_formula_units_Z 2
_cell_length_a 10.1235(6)
_cell_length_b 10.4059(5)
_cell_length_c 14.1470(9)
_cell_measurement_reflns_used 10803
_cell_measurement_temperature 133(2)
_cell_measurement_theta_max 27.49
_cell_measurement_theta_min 2.88
_cell_volume 1482.40(15)
_computing_cell_refinement DENZO
_computing_data_collection COLLECT
_computing_data_reduction DENZO
_computing_molecular_graphics SHELXTL/PC
_computing_publication_material SHELXL-97
_computing_structure_refinement 'SHELXL-97 (Sheldrick, 1997)'
_computing_structure_solution 'SHELXS-97 (Sheldrick, 1990)'
_diffrn_ambient_temperature 133(2)
_diffrn_measured_fraction_theta_full 0.990
_diffrn_measured_fraction_theta_max 0.990
_diffrn_measurement_device_type KappaCCD
_diffrn_measurement_method 'phi- + omega-scan'
_diffrn_radiation_monochromator graphite
_diffrn_radiation_source 'fine-focus sealed tube'
_diffrn_radiation_type MoK\a
_diffrn_radiation_wavelength 0.71073
_diffrn_reflns_av_R_equivalents 0.0389
_diffrn_reflns_av_sigmaI/netI 0.0849
_diffrn_reflns_limit_h_max 13
_diffrn_reflns_limit_h_min -13
_diffrn_reflns_limit_k_max 13
_diffrn_reflns_limit_k_min -13
_diffrn_reflns_limit_l_max 18
_diffrn_reflns_limit_l_min -15
_diffrn_reflns_number 10803
_diffrn_reflns_theta_full 27.49
_diffrn_reflns_theta_max 27.49
_diffrn_reflns_theta_min 2.88
_exptl_absorpt_coefficient_mu 1.718
_exptl_absorpt_correction_type none
_exptl_crystal_colour colourless
_exptl_crystal_density_diffrn 1.292
_exptl_crystal_density_method 'not measured'
_exptl_crystal_description prism
_exptl_crystal_F_000 608
_exptl_crystal_size_max 0.05
_exptl_crystal_size_mid 0.05
_exptl_crystal_size_min 0.04
_refine_diff_density_max 0.455
_refine_diff_density_min -0.479
_refine_diff_density_rms 0.085
_refine_ls_extinction_method none
_refine_ls_goodness_of_fit_ref 0.955
_refine_ls_hydrogen_treatment constr
_refine_ls_matrix_type full
_refine_ls_number_parameters 298
_refine_ls_number_reflns 6742
_refine_ls_number_restraints 0
_refine_ls_restrained_S_all 0.955
_refine_ls_R_factor_all 0.0873
_refine_ls_R_factor_gt 0.0415
_refine_ls_shift/su_max 0.000
_refine_ls_shift/su_mean 0.000
_refine_ls_structure_factor_coef Fsqd
_refine_ls_weighting_details 'calc w=1/[\s^2^(Fo^2^)+(0.0382P)^2^+0.0000P] where P=(Fo^2^+2Fc^2^)/3'
_refine_ls_weighting_scheme calc
_refine_ls_wR_factor_gt 0.0784
_refine_ls_wR_factor_ref 0.0907
_reflns_number_gt 4479
_reflns_number_total 6742
_reflns_threshold_expression >2sigma(I)
_cod_data_source_file om100153z_si_002.cif
_cod_data_source_block FO4011
_cod_depositor_comments
;
The following automatic conversions were performed:

'_exptl_absorpt_correction_type' value 'NONE' changed to 'none'
according to /home/saulius/struct/CIF-dictionaries/cif_core.dic
dictionary named 'cif_core.dic' version 2.4.1 from 2010-06-29.

Automatic conversion script
Id: cif_fix_values 1715 2011-07-08 13:25:40Z adriana 
;
_cod_database_code 4065828

loop_
_symmetry_equiv_pos_as_xyz
'x, y, z'
'-x, -y, -z'

loop_
_atom_site_label
_atom_site_type_symbol
_atom_site_fract_x
_atom_site_fract_y
_atom_site_fract_z
_atom_site_U_iso_or_equiv
_atom_site_adp_type
_atom_site_occupancy
_atom_site_symmetry_multiplicity
_atom_site_calc_flag
_atom_site_refinement_flags
Zn1 Zn 0.74486(3) 0.15534(3) 0.35863(2) 0.02276(10) Uani 1 1 d .
Zn2 Zn 0.76314(3) 0.22146(3) 0.15769(2) 0.02440(10) Uani 1 1 d .
Si1 Si 0.63050(8) 0.18151(7) 0.57753(6) 0.02487(19) Uani 1 1 d .
Si2 Si 0.78995(8) 0.38055(8) -0.03828(6) 0.0283(2) Uani 1 1 d .
O1 O 0.78806(19) 0.06388(17) 0.23779(14) 0.0260(5) Uani 1 1 d .
N1 N 0.9256(2) 0.2412(2) 0.37838(17) 0.0247(5) Uani 1 1 d .
N2 N 0.7069(2) 0.3237(2) 0.28008(17) 0.0222(5) Uani 1 1 d .
N3 N 0.5514(2) 0.2175(2) 0.15320(17) 0.0267(6) Uani 1 1 d .
C1 C 1.0343(3) 0.1891(3) 0.4215(2) 0.0307(7) Uani 1 1 d .
H1A H 1.0410 0.0994 0.4363 0.037 Uiso 1 1 calc R
C2 C 1.1368(3) 0.2586(3) 0.4455(2) 0.0310(7) Uani 1 1 d .
H2A H 1.2121 0.2186 0.4769 0.037 Uiso 1 1 calc R
C3 C 1.1264(3) 0.3890(3) 0.4225(2) 0.0312(7) Uani 1 1 d .
H3A H 1.1950 0.4404 0.4383 0.037 Uiso 1 1 calc R
C4 C 1.0167(3) 0.4436(3) 0.3768(2) 0.0269(7) Uani 1 1 d .
H4A H 1.0095 0.5326 0.3598 0.032 Uiso 1 1 calc R
C5 C 0.9158(3) 0.3673(3) 0.3556(2) 0.0244(6) Uani 1 1 d .
C6 C 0.7877(3) 0.4222(3) 0.3124(2) 0.0275(7) Uani 1 1 d .
H6A H 0.7355 0.4765 0.3598 0.033 Uiso 1 1 calc R
H6B H 0.8084 0.4786 0.2582 0.033 Uiso 1 1 calc R
C7 C 0.5705(3) 0.3838(3) 0.2685(2) 0.0280(7) Uani 1 1 d .
H7A H 0.5730 0.4663 0.2331 0.034 Uiso 1 1 calc R
H7B H 0.5291 0.4033 0.3316 0.034 Uiso 1 1 calc R
C8 C 0.4879(3) 0.2969(3) 0.2165(2) 0.0268(7) Uani 1 1 d .
C9 C 0.3507(3) 0.3009(3) 0.2319(2) 0.0341(8) Uani 1 1 d .
H9A H 0.3069 0.3584 0.2769 0.041 Uiso 1 1 calc R
C10 C 0.2795(3) 0.2203(3) 0.1808(3) 0.0400(8) Uani 1 1 d .
H10A H 0.1861 0.2217 0.1903 0.048 Uiso 1 1 calc R
C11 C 0.3456(3) 0.1378(3) 0.1158(2) 0.0406(9) Uani 1 1 d .
H11A H 0.2988 0.0813 0.0800 0.049 Uiso 1 1 calc R
C12 C 0.4814(3) 0.1394(3) 0.1041(2) 0.0337(7) Uani 1 1 d .
H12A H 0.5272 0.0828 0.0594 0.040 Uiso 1 1 calc R
C13 C 0.6832(3) 0.0757(3) 0.4784(2) 0.0271(7) Uani 1 1 d .
H13A H 0.6079 0.0262 0.4635 0.032 Uiso 1 1 calc R
H13B H 0.7559 0.0127 0.5002 0.032 Uiso 1 1 calc R
C14 C 0.4878(3) 0.2992(3) 0.5440(3) 0.0508(10) Uani 1 1 d .
H14A H 0.5194 0.3650 0.5011 0.076 Uiso 1 1 calc R
H14B H 0.4475 0.3407 0.6010 0.076 Uiso 1 1 calc R
H14C H 0.4216 0.2537 0.5123 0.076 Uiso 1 1 calc R
C15 C 0.5796(3) 0.0914(3) 0.6857(2) 0.0423(9) Uani 1 1 d .
H15A H 0.5083 0.0387 0.6703 0.063 Uiso 1 1 calc R
H15B H 0.5479 0.1530 0.7351 0.063 Uiso 1 1 calc R
H15C H 0.6559 0.0354 0.7085 0.063 Uiso 1 1 calc R
C16 C 0.7698(3) 0.2767(3) 0.6112(2) 0.0432(9) Uani 1 1 d .
H16A H 0.8009 0.3234 0.5556 0.065 Uiso 1 1 calc R
H16B H 0.8430 0.2179 0.6353 0.065 Uiso 1 1 calc R
H16C H 0.7381 0.3386 0.6604 0.065 Uiso 1 1 calc R
C17 C 0.8730(3) 0.2654(3) 0.0461(2) 0.0288(7) Uani 1 1 d .
H17A H 0.9531 0.3019 0.0685 0.035 Uiso 1 1 calc R
H17B H 0.9030 0.1847 0.0122 0.035 Uiso 1 1 calc R
C18 C 0.6585(3) 0.3038(3) -0.1018(2) 0.0431(9) Uani 1 1 d .
H18A H 0.6977 0.2237 -0.1313 0.065 Uiso 1 1 calc R
H18B H 0.6213 0.3632 -0.1507 0.065 Uiso 1 1 calc R
H18C H 0.5879 0.2842 -0.0566 0.065 Uiso 1 1 calc R
C19 C 0.7084(4) 0.5267(3) 0.0239(2) 0.0455(9) Uani 1 1 d .
H19A H 0.7762 0.5722 0.0539 0.068 Uiso 1 1 calc R
H19B H 0.6453 0.4999 0.0723 0.068 Uiso 1 1 calc R
H19C H 0.6612 0.5844 -0.0220 0.068 Uiso 1 1 calc R
C20 C 0.9079(3) 0.4368(3) -0.1312(2) 0.0382(8) Uani 1 1 d .
H20A H 0.9772 0.4798 -0.1009 0.057 Uiso 1 1 calc R
H20B H 0.8593 0.4976 -0.1744 0.057 Uiso 1 1 calc R
H20C H 0.9487 0.3624 -0.1668 0.057 Uiso 1 1 calc R
C21 C 0.8604(3) -0.0562(3) 0.2142(2) 0.0284(7) Uani 1 1 d .
C22 C 0.8451(3) -0.1511(3) 0.2959(2) 0.0397(8) Uani 1 1 d .
H22A H 0.7506 -0.1599 0.3082 0.059 Uiso 1 1 calc R
H22B H 0.8838 -0.1190 0.3527 0.059 Uiso 1 1 calc R
H22C H 0.8911 -0.2354 0.2794 0.059 Uiso 1 1 calc R
C23 C 1.0070(3) -0.0360(3) 0.1978(2) 0.0362(8) Uani 1 1 d .
H23A H 1.0160 0.0245 0.1448 0.054 Uiso 1 1 calc R
H23B H 1.0574 -0.1189 0.1830 0.054 Uiso 1 1 calc R
H23C H 1.0415 -0.0007 0.2550 0.054 Uiso 1 1 calc R
C24 C 0.8036(3) -0.1053(3) 0.1247(2) 0.0399(8) Uani 1 1 d .
H24A H 0.7098 -0.1179 0.1361 0.060 Uiso 1 1 calc R
H24B H 0.8528 -0.1877 0.1069 0.060 Uiso 1 1 calc R
H24C H 0.8115 -0.0421 0.0734 0.060 Uiso 1 1 calc R

loop_
_atom_site_aniso_label
_atom_site_aniso_U_11
_atom_site_aniso_U_22
_atom_site_aniso_U_33
_atom_site_aniso_U_23
_atom_site_aniso_U_13
_atom_site_aniso_U_12
Zn1 0.02514(18) 0.02204(18) 0.0206(2) 0.00147(14) -0.00091(14) 0.00014(14)
Zn2 0.02780(19) 0.02442(18) 0.0197(2) 0.00078(14) 0.00020(14) 0.00357(14)
Si1 0.0289(4) 0.0258(4) 0.0206(5) 0.0004(3) -0.0021(3) -0.0057(3)
Si2 0.0336(5) 0.0286(4) 0.0208(5) 0.0026(4) 0.0024(4) 0.0042(4)
O1 0.0351(11) 0.0188(10) 0.0221(12) 0.0006(8) 0.0026(9) 0.0062(8)
N1 0.0273(13) 0.0222(12) 0.0242(14) 0.0027(10) -0.0007(11) 0.0001(10)
N2 0.0232(12) 0.0218(12) 0.0208(14) -0.0013(10) -0.0035(10) 0.0021(10)
N3 0.0290(13) 0.0305(13) 0.0202(14) -0.0025(11) -0.0034(11) 0.0000(11)
C1 0.0343(17) 0.0251(15) 0.0323(19) 0.0072(14) -0.0017(14) -0.0010(14)
C2 0.0259(16) 0.0353(17) 0.0318(19) 0.0054(14) -0.0035(14) -0.0030(14)
C3 0.0347(17) 0.0327(17) 0.0273(18) -0.0015(14) 0.0029(14) -0.0097(14)
C4 0.0381(17) 0.0212(14) 0.0215(17) -0.0015(12) 0.0034(14) -0.0041(13)
C5 0.0291(16) 0.0251(15) 0.0179(16) -0.0027(12) 0.0053(13) 0.0015(12)
C6 0.0348(17) 0.0231(15) 0.0233(18) -0.0017(13) -0.0032(14) 0.0043(13)
C7 0.0324(16) 0.0252(15) 0.0246(18) 0.0003(13) 0.0006(13) 0.0062(13)
C8 0.0264(16) 0.0290(15) 0.0235(17) 0.0079(13) -0.0017(13) 0.0032(13)
C9 0.0301(17) 0.0382(18) 0.031(2) 0.0107(15) 0.0041(14) 0.0080(14)
C10 0.0314(18) 0.0440(19) 0.044(2) 0.0155(17) -0.0028(16) -0.0040(15)
C11 0.042(2) 0.0416(19) 0.040(2) 0.0119(17) -0.0129(17) -0.0134(16)
C12 0.0348(18) 0.0384(18) 0.0275(19) 0.0006(15) -0.0068(14) 0.0004(15)
C13 0.0328(17) 0.0230(15) 0.0257(18) 0.0028(13) -0.0010(13) -0.0048(13)
C14 0.047(2) 0.054(2) 0.047(3) -0.0020(19) 0.0066(18) 0.0139(18)
C15 0.056(2) 0.047(2) 0.026(2) -0.0007(16) 0.0019(16) -0.0199(18)
C16 0.052(2) 0.050(2) 0.031(2) -0.0078(16) 0.0009(17) -0.0218(18)
C17 0.0299(16) 0.0282(16) 0.0270(18) 0.0016(13) 0.0020(13) 0.0027(13)
C18 0.0399(19) 0.056(2) 0.031(2) 0.0013(17) -0.0027(16) 0.0029(16)
C19 0.060(2) 0.0371(19) 0.035(2) 0.0048(16) 0.0081(18) 0.0114(17)
C20 0.048(2) 0.0308(17) 0.033(2) 0.0064(15) 0.0043(16) 0.0046(15)
C21 0.0311(16) 0.0232(15) 0.0293(18) -0.0002(13) 0.0022(14) 0.0052(13)
C22 0.047(2) 0.0285(17) 0.040(2) 0.0050(15) 0.0074(17) 0.0068(15)
C23 0.0360(18) 0.0313(17) 0.039(2) 0.0007(15) -0.0007(15) 0.0062(14)
C24 0.047(2) 0.0303(17) 0.042(2) -0.0133(15) -0.0049(17) -0.0004(15)

loop_
_atom_type_symbol
_atom_type_description
_atom_type_scat_dispersion_real
_atom_type_scat_dispersion_imag
_atom_type_scat_source
C C 0.0033 0.0016 'International Tables Vol C Tables 4.2.6.8 and 6.1.1.4'
H H 0.0000 0.0000 'International Tables Vol C Tables 4.2.6.8 and 6.1.1.4'
N N 0.0061 0.0033 'International Tables Vol C Tables 4.2.6.8 and 6.1.1.4'
O O 0.0106 0.0060 'International Tables Vol C Tables 4.2.6.8 and 6.1.1.4'
Si Si 0.0817 0.0704 'International Tables Vol C Tables 4.2.6.8 and 6.1.1.4'
Zn Zn 0.2839 1.4301 'International Tables Vol C Tables 4.2.6.8 and 6.1.1.4'

loop_
_geom_angle_atom_site_label_1
_geom_angle_atom_site_label_2
_geom_angle_atom_site_label_3
_geom_angle
O1 Zn1 C13 125.84(9)
O1 Zn1 N2 87.85(8)
C13 Zn1 N2 139.20(10)
O1 Zn1 N1 100.43(8)
C13 Zn1 N1 110.85(10)
N2 Zn1 N1 80.04(9)
O1 Zn1 Zn2 42.49(5)
C13 Zn1 Zn2 159.92(8)
N2 Zn1 Zn2 45.43(6)
N1 Zn1 Zn2 88.87(6)
C17 Zn2 O1 127.01(10)
C17 Zn2 N2 131.36(10)
O1 Zn2 N2 87.72(8)
C17 Zn2 N3 122.85(11)
O1 Zn2 N3 93.61(8)
N2 Zn2 N3 80.48(9)
C17 Zn2 Zn1 149.12(9)
O1 Zn2 Zn1 42.62(5)
N2 Zn2 Zn1 45.16(6)
N3 Zn2 Zn1 88.00(7)
C13 Si1 C14 110.56(15)
C13 Si1 C15 113.15(14)
C14 Si1 C15 108.04(17)
C13 Si1 C16 110.14(14)
C14 Si1 C16 107.55(17)
C15 Si1 C16 107.18(15)
C17 Si2 C19 111.05(15)
C17 Si2 C18 110.47(14)
C19 Si2 C18 107.93(16)
C17 Si2 C20 112.44(14)
C19 Si2 C20 107.89(15)
C18 Si2 C20 106.86(15)
C21 O1 Zn2 127.49(17)
C21 O1 Zn1 133.68(18)
Zn2 O1 Zn1 94.89(7)
C5 N1 C1 118.9(2)
C5 N1 Zn1 112.78(18)
C1 N1 Zn1 127.53(18)
C6 N2 C7 108.2(2)
C6 N2 Zn1 110.13(17)
C7 N2 Zn1 121.19(17)
C6 N2 Zn2 119.80(18)
C7 N2 Zn2 107.83(17)
Zn1 N2 Zn2 89.41(8)
C8 N3 C12 119.0(3)
C8 N3 Zn2 111.69(18)
C12 N3 Zn2 128.9(2)
N1 C1 C2 123.4(3)
N1 C1 H1A 118.3
C2 C1 H1A 118.3
C1 C2 C3 117.7(3)
C1 C2 H2A 121.1
C3 C2 H2A 121.1
C4 C3 C2 119.7(3)
C4 C3 H3A 120.2
C2 C3 H3A 120.2
C3 C4 C5 119.5(3)
C3 C4 H4A 120.3
C5 C4 H4A 120.3
N1 C5 C4 120.8(3)
N1 C5 C6 116.5(2)
C4 C5 C6 122.6(2)
N2 C6 C5 113.5(2)
N2 C6 H6A 108.9
C5 C6 H6A 108.9
N2 C6 H6B 108.9
C5 C6 H6B 108.9
H6A C6 H6B 107.7
N2 C7 C8 111.4(2)
N2 C7 H7A 109.3
C8 C7 H7A 109.3
N2 C7 H7B 109.3
C8 C7 H7B 109.3
H7A C7 H7B 108.0
N3 C8 C9 121.4(3)
N3 C8 C7 116.9(2)
C9 C8 C7 121.8(3)
C10 C9 C8 119.2(3)
C10 C9 H9A 120.4
C8 C9 H9A 120.4
C11 C10 C9 119.2(3)
C11 C10 H10A 120.4
C9 C10 H10A 120.4
C10 C11 C12 118.4(3)
C10 C11 H11A 120.8
C12 C11 H11A 120.8
N3 C12 C11 122.8(3)
N3 C12 H12A 118.6
C11 C12 H12A 118.6
Si1 C13 Zn1 118.45(14)
Si1 C13 H13A 107.7
Zn1 C13 H13A 107.7
Si1 C13 H13B 107.7
Zn1 C13 H13B 107.7
H13A C13 H13B 107.1
Si1 C14 H14A 109.5
Si1 C14 H14B 109.5
H14A C14 H14B 109.5
Si1 C14 H14C 109.5
H14A C14 H14C 109.5
H14B C14 H14C 109.5
Si1 C15 H15A 109.5
Si1 C15 H15B 109.5
H15A C15 H15B 109.5
Si1 C15 H15C 109.5
H15A C15 H15C 109.5
H15B C15 H15C 109.5
Si1 C16 H16A 109.5
Si1 C16 H16B 109.5
H16A C16 H16B 109.5
Si1 C16 H16C 109.5
H16A C16 H16C 109.5
H16B C16 H16C 109.5
Si2 C17 Zn2 115.31(15)
Si2 C17 H17A 108.4
Zn2 C17 H17A 108.4
Si2 C17 H17B 108.4
Zn2 C17 H17B 108.4
H17A C17 H17B 107.5
Si2 C18 H18A 109.5
Si2 C18 H18B 109.5
H18A C18 H18B 109.5
Si2 C18 H18C 109.5
H18A C18 H18C 109.5
H18B C18 H18C 109.5
Si2 C19 H19A 109.5
Si2 C19 H19B 109.5
H19A C19 H19B 109.5
Si2 C19 H19C 109.5
H19A C19 H19C 109.5
H19B C19 H19C 109.5
Si2 C20 H20A 109.5
Si2 C20 H20B 109.5
H20A C20 H20B 109.5
Si2 C20 H20C 109.5
H20A C20 H20C 109.5
H20B C20 H20C 109.5
O1 C21 C24 108.2(2)
O1 C21 C22 108.6(2)
C24 C21 C22 110.4(2)
O1 C21 C23 109.3(2)
C24 C21 C23 110.2(3)
C22 C21 C23 110.0(3)
C21 C22 H22A 109.5
C21 C22 H22B 109.5
H22A C22 H22B 109.5
C21 C22 H22C 109.5
H22A C22 H22C 109.5
H22B C22 H22C 109.5
C21 C23 H23A 109.5
C21 C23 H23B 109.5
H23A C23 H23B 109.5
C21 C23 H23C 109.5
H23A C23 H23C 109.5
H23B C23 H23C 109.5
C21 C24 H24A 109.5
C21 C24 H24B 109.5
H24A C24 H24B 109.5
C21 C24 H24C 109.5
H24A C24 H24C 109.5
H24B C24 H24C 109.5

loop_
_geom_bond_atom_site_label_1
_geom_bond_atom_site_label_2
_geom_bond_distance
Zn1 O1 1.9850(19)
Zn1 C13 1.988(3)
Zn1 N2 2.071(2)
Zn1 N1 2.140(2)
Zn1 Zn2 2.9206(5)
Zn2 C17 1.980(3)
Zn2 O1 1.9798(18)
Zn2 N2 2.081(2)
Zn2 N3 2.151(2)
Si1 C13 1.830(3)
Si1 C14 1.867(3)
Si1 C15 1.871(3)
Si1 C16 1.877(3)
Si2 C17 1.840(3)
Si2 C19 1.875(3)
Si2 C18 1.874(3)
Si2 C20 1.877(3)
O1 C21 1.423(3)
N1 C5 1.342(3)
N1 C1 1.337(4)
N2 C6 1.459(3)
N2 C7 1.471(4)
N3 C8 1.335(4)
N3 C12 1.342(4)
C1 C2 1.375(4)
C1 H1A 0.9500
C2 C3 1.386(4)
C2 H2A 0.9500
C3 C4 1.370(4)
C3 H3A 0.9500
C4 C5 1.395(4)
C4 H4A 0.9500
C5 C6 1.506(4)
C6 H6A 0.9900
C6 H6B 0.9900
C7 C8 1.503(4)
C7 H7A 0.9900
C7 H7B 0.9900
C8 C9 1.396(4)
C9 C10 1.382(4)
C9 H9A 0.9500
C10 C11 1.380(5)
C10 H10A 0.9500
C11 C12 1.382(4)
C11 H11A 0.9500
C12 H12A 0.9500
C13 H13A 0.9900
C13 H13B 0.9900
C14 H14A 0.9800
C14 H14B 0.9800
C14 H14C 0.9800
C15 H15A 0.9800
C15 H15B 0.9800
C15 H15C 0.9800
C16 H16A 0.9800
C16 H16B 0.9800
C16 H16C 0.9800
C17 H17A 0.9900
C17 H17B 0.9900
C18 H18A 0.9800
C18 H18B 0.9800
C18 H18C 0.9800
C19 H19A 0.9800
C19 H19B 0.9800
C19 H19C 0.9800
C20 H20A 0.9800
C20 H20B 0.9800
C20 H20C 0.9800
C21 C24 1.521(4)
C21 C22 1.525(4)
C21 C23 1.530(4)
C22 H22A 0.9800
C22 H22B 0.9800
C22 H22C 0.9800
C23 H23A 0.9800
C23 H23B 0.9800
C23 H23C 0.9800
C24 H24A 0.9800
C24 H24B 0.9800
C24 H24C 0.9800
